data_7045714
loop_
_publ_author_name
'Sampani, Stavroula I.'
'Aubert, Sidonie'
'Cattoen, Martin'
'Griffiths, Kieran'
'Abdul-Sada, Alaa'
'Akien, Geoffrey R.'
'Tizzard, Graham J.'
'Coles, Simon J.'
'Arseniyadis, Stellios'
'Kostakis, George E.'

_publ_section_title
;
 Dinucleating Schiff base ligand in Zn/4f coordination chemistry:
 synthetic challenges and catalytic activity evaluation.
;
_journal_issue 13
_journal_name_full 'Dalton transactions (Cambridge, England : 2003)'
_journal_page_first 4486
_journal_page_last 4493
_journal_paper_doi 10.1039/c8dt00538a
_journal_volume 47
_journal_year 2018
_chemical_formula_moiety 'C24 H30 Cl N4 O11 Y Zn'
_chemical_formula_sum 'C24 H30 Cl N4 O11 Y Zn'
_chemical_formula_weight 740.25
_space_group_crystal_system triclinic
_space_group_IT_number 2
_space_group_name_Hall '-P 1'
_space_group_name_H-M_alt 'P -1'
_symmetry_space_group_name_Hall '-P 1'
_symmetry_space_group_name_H-M 'P -1'
_atom_sites_solution_hydrogens mixed
_atom_sites_solution_primary dual
_audit_creation_date 2017-08-01
_audit_creation_method
;
Olex2 1.2-alpha
(compiled 2017.07.20 svn.r3457 for OlexSys, GUI svn.r5370)
;
_audit_update_record
;
2018-01-30 deposited with the CCDC.
2018-02-23 downloaded from the CCDC.
;
_cell_angle_alpha 67.998(4)
_cell_angle_beta 83.196(3)
_cell_angle_gamma 80.804(3)
_cell_formula_units_Z 2
_cell_length_a 8.2025(3)
_cell_length_b 14.3533(5)
_cell_length_c 14.4172(6)
_cell_measurement_reflns_used 9214
_cell_measurement_temperature 100(2)
_cell_measurement_theta_max 29.7640
_cell_measurement_theta_min 2.5090
_cell_volume 1550.35(11)
_computing_cell_refinement 'CrysAlisPro 1.171.38.43 (Rigaku OD, 2015)'
_computing_data_collection 'CrystalClear-SM Expert 3.1 b27 (Rigaku, 2013)'
_computing_data_reduction 'CrysAlisPro 1.171.38.43 (Rigaku OD, 2015)'
_computing_molecular_graphics 'Olex2 (Dolomanov et al., 2009)'
_computing_publication_material 'Olex2 (Dolomanov et al., 2009)'
_computing_structure_refinement 'ShelXL (Sheldrick, 2015)'
_computing_structure_solution 'ShelXT (Sheldrick, 2015)'
_diffrn_ambient_temperature 100(2)
_diffrn_detector 'CCD area detector'
_diffrn_detector_area_resol_mean 28.5714
_diffrn_detector_type 'Rigaku HG Saturn724+ (2x2 bin mode)'
_diffrn_measured_fraction_theta_full 0.982
_diffrn_measured_fraction_theta_max 0.970
_diffrn_measurement_details
;
List of Runs (angles in degrees, time in seconds):

  # Type    Start    End  Width  t~exp~   \w     \q     \k     \f   Frames
#--------------------------------------------------------------------------
  1  \w   -107.00  73.00   1.00    5.00    --  -17.00   0.00 -60.00  180
  2  \w    -69.00  22.00   1.00    5.00    --  -17.00 -72.00 -90.00   91
  3  \w    -75.00  22.00   1.00    5.00    --  -17.00 -72.00 120.00   97
  4  \w    -27.00  68.00   1.00    5.00    --  -17.00  72.00  30.00   95
  5  \w    -49.00 -32.00   1.00    5.00    --  -17.00 -72.00  90.00   17
  6  \w   -107.00 -31.00   1.00    5.00    --  -17.00   0.00  30.00   76
;
_diffrn_measurement_device 'four-circle \k goniometer'
_diffrn_measurement_device_type
'Rigaku FRE+ equipped with VHF Varimax confocal mirrors and an AFC12 goniometer and HG Saturn 724+ detector'
_diffrn_measurement_method 'profile data from \w-scans'
_diffrn_measurement_specimen_support 'MiTeGen MicroLoop'
_diffrn_orient_matrix_type 'CrysAlisPro convention (1999,Acta A55,543-557)'
_diffrn_orient_matrix_UB_11 -0.0097895000
_diffrn_orient_matrix_UB_12 -0.0097090000
_diffrn_orient_matrix_UB_13 0.0522093000
_diffrn_orient_matrix_UB_21 0.0415843000
_diffrn_orient_matrix_UB_22 -0.0496807000
_diffrn_orient_matrix_UB_23 0.0097497000
_diffrn_orient_matrix_UB_31 0.0766824000
_diffrn_orient_matrix_UB_32 0.0179917000
_diffrn_orient_matrix_UB_33 -0.0025190000
_diffrn_radiation_collimation 0.2
_diffrn_radiation_monochromator 'Confocal mirrors, VHF Varimax'
_diffrn_radiation_probe x-ray
_diffrn_radiation_type MoK\a
_diffrn_radiation_wavelength 0.71075
_diffrn_radiation_xray_symbol K-L~3~
_diffrn_reflns_av_R_equivalents 0.0558
_diffrn_reflns_av_unetI/netI 0.0651
_diffrn_reflns_Laue_measured_fraction_full 0.982
_diffrn_reflns_Laue_measured_fraction_max 0.970
_diffrn_reflns_limit_h_max 10
_diffrn_reflns_limit_h_min -10
_diffrn_reflns_limit_k_max 18
_diffrn_reflns_limit_k_min -18
_diffrn_reflns_limit_l_max 18
_diffrn_reflns_limit_l_min -18
_diffrn_reflns_number 18089
_diffrn_reflns_point_group_measured_fraction_full 0.982
_diffrn_reflns_point_group_measured_fraction_max 0.970
_diffrn_reflns_theta_full 25.242
_diffrn_reflns_theta_max 27.482
_diffrn_reflns_theta_min 2.534
_diffrn_source 'Rotating Anode'
_diffrn_source_current 55.0
_diffrn_source_power 2.475
_diffrn_source_target Mo
_diffrn_source_type 'Rigaku FRE+'
_diffrn_source_voltage 45.0
_exptl_absorpt_coefficient_mu 2.782
_exptl_absorpt_correction_T_max 1.00000
_exptl_absorpt_correction_T_min 0.47353
_exptl_absorpt_correction_type multi-scan
_exptl_absorpt_process_details
;
CrysAlisPro 1.171.38.43 (Rigaku Oxford Diffraction, 2015)
Empirical absorption correction using spherical harmonics,
 implemented in SCALE3 ABSPACK scaling algorithm.
;
_exptl_crystal_colour colourless
_exptl_crystal_colour_primary colourless
_exptl_crystal_density_diffrn 1.586
_exptl_crystal_description plate
_exptl_crystal_F_000 752
_exptl_crystal_recrystallization_method 'The material was recrystallised from methanol by slow evaporation'
_exptl_crystal_size_max 0.15
_exptl_crystal_size_mid 0.06
_exptl_crystal_size_min 0.02
_refine_diff_density_max 0.711
_refine_diff_density_min -0.821
_refine_diff_density_rms 0.105
_refine_ls_extinction_method none
_refine_ls_goodness_of_fit_ref 1.035
_refine_ls_hydrogen_treatment mixed
_refine_ls_matrix_type full
_refine_ls_number_parameters 422
_refine_ls_number_reflns 6903
_refine_ls_number_restraints 147
_refine_ls_restrained_S_all 1.024
_refine_ls_R_factor_all 0.0674
_refine_ls_R_factor_gt 0.0456
_refine_ls_shift/su_max 0.000
_refine_ls_shift/su_mean 0.000
_refine_ls_structure_factor_coef Fsqd
_refine_ls_weighting_details 'w=1/[\s^2^(Fo^2^)+(0.0671P)^2^] where P=(Fo^2^+2Fc^2^)/3'
_refine_ls_weighting_scheme calc
_refine_ls_wR_factor_gt 0.1114
_refine_ls_wR_factor_ref 0.1205
_reflns_Friedel_coverage 0.000
_reflns_number_gt 5271
_reflns_number_total 6903
_reflns_threshold_expression 'I > 2\s(I)'
_cod_data_source_file c8dt00538a2.cif
_cod_data_source_block 3
_cod_depositor_comments 'Adding full bibliography for 7045711--7045714.cif.'
_cod_database_code 7045714
_shelx_shelxl_version_number 2017/1
_chemical_oxdiff_formula '(Zn2 Y2 (C22 H24 N2 O2)2 (N O3)4 )2 (N O3)'
_shelx_space_group_comment
;
The symmetry employed for this shelxl refinement is uniquely defined
by the following loop, which should always be used as a source of
symmetry information in preference to the above space-group names.
They are only intended as comments.
;
_shelx_estimated_absorpt_t_max 0.946
_shelx_estimated_absorpt_t_min 0.680
_reflns_odcompleteness_completeness 96.97
_reflns_odcompleteness_iscentric 1
_reflns_odcompleteness_theta 27.42
_olex2_refinement_description
;
1. Fixed Uiso
 At 1.2 times of:
  All C(H) groups, All C(H,H) groups, All C(H,H,H,H) groups
 At 1.5 times of:
  All C(H,H,H) groups, All O(H) groups
2. Restrained distances
 O5-H5
 0.85 with sigma of 0.01
 C23-H5
 1.91398 with sigma of 0.02
 Y1-H5
 2.80439 with sigma of 0.02
3. Uiso/Uaniso restraints and constraints
C4A \\sim C3B \\sim C3A \\sim C4B \\sim C1B \\sim C1A \\sim C6B \\sim C6A:
within 2A with sigma of 0.04 and sigma for terminal atoms of 0.08
4. Rigid body (RIGU) restrains
 C6A, C6B, C1A, C1B, C4B, C4A, C3A, C3B, C2, C5
 with sigma for 1-2 distances of 0.004 and sigma for 1-3 distances of 0.004
5. Others
 Sof(H5bc)=Sof(H5bd)=Sof(H2bc)=Sof(H2bd)=Sof(C1B)=Sof(H1B)=Sof(C6A)=Sof(H6A)=
 Sof(C3B)=Sof(H3Ba)=Sof(H3Bb)=Sof(C4B)=Sof(H4Ba)=Sof(H4Bb)=1-FVAR(1)
 Sof(H5aa)=Sof(H5ab)=Sof(H2aa)=Sof(H2ab)=Sof(C6B)=Sof(H6B)=Sof(C1A)=Sof(H1A)=
 Sof(C3A)=Sof(H3Aa)=Sof(H3Ab)=Sof(C4A)=Sof(H4Aa)=Sof(H4Ab)=FVAR(1)
6.a Ternary CH refined with riding coordinates:
 C6B(H6B), C1A(H1A), C1B(H1B), C6A(H6A)
6.b Secondary CH2 refined with riding coordinates:
 C5(H5aa,H5ab), C5(H5bc,H5bd), C2(H2aa,H2ab), C2(H2bc,H2bd), C23(H23a,H23b),
 C3A(H3Aa,H3Ab), C4A(H4Aa,H4Ab), C3B(H3Ba,H3Bb), C4B(H4Ba,H4Bb)
6.c Aromatic/amide H refined with riding coordinates:
 C11(H11), C10(H10), C19(H19), C7(H7), C9(H9), C15(H15), C17(H17), C18(H18)
6.d Idealised Me refined as rotating group:
 C14(H14a,H14b,H14c), C22(H22a,H22b,H22c), C24(H24a,H24b,H24c)
;
_olex2_diffrn_ambient_temperature_device 'Oxford Cryosystems'
_olex2_exptl_crystal_mounting_method 'The crystal was mounted on a MITIGEN holder in perfluoroether oil'
_olex2_submission_original_sample_id Zn-Y_CC
_olex2_submission_special_instructions 'No special instructions were received'
_oxdiff_exptl_absorpt_empirical_details
;
Empirical correction (ABSPACK) includes:
- Absorption correction using spherical harmonics
- Frame scaling
- Detector area scaling
;
_oxdiff_exptl_absorpt_empirical_full_max 4.626
_oxdiff_exptl_absorpt_empirical_full_min 0.366

loop_
_space_group_symop_operation_xyz
'x, y, z'
'-x, -y, -z'

loop_
_atom_site_label
_atom_site_type_symbol
_atom_site_fract_x
_atom_site_fract_y
_atom_site_fract_z
_atom_site_U_iso_or_equiv
_atom_site_adp_type
_atom_site_occupancy
_atom_site_site_symmetry_order
_atom_site_calc_flag
_atom_site_refinement_flags_posn
_atom_site_refinement_flags_adp
_atom_site_refinement_flags_occupancy
_atom_site_disorder_assembly
_atom_site_disorder_group
Y1 Y 0.74909(4) 0.27499(2) 0.22342(2) 0.02040(11) Uani 1 1 d D . . . .
Zn1 Zn 0.62401(5) 0.28647(3) 0.45701(3) 0.02165(12) Uani 1 1 d . . . . .
Cl1 Cl 0.85790(11) 0.32722(7) 0.49821(7) 0.0307(2) Uani 1 1 d . . . . .
O1 O 0.7113(3) 0.18835(15) 0.38789(17) 0.0203(5) Uani 1 1 d . . . . .
O3 O 0.5987(3) 0.36787(16) 0.30902(17) 0.0247(5) Uani 1 1 d . . . . .
O2 O 0.9164(3) 0.10158(16) 0.29043(17) 0.0217(5) Uani 1 1 d . . . . .
O4 O 0.6815(3) 0.46450(16) 0.12646(17) 0.0230(5) Uani 1 1 d . . . . .
O6 O 0.9715(3) 0.31286(19) 0.0973(2) 0.0321(6) Uani 1 1 d . . . . .
O9 O 0.5735(3) 0.15092(17) 0.23186(19) 0.0309(6) Uani 1 1 d . . . . .
O5 O 0.9637(3) 0.31876(18) 0.28639(19) 0.0274(6) Uani 1 1 d D . . . .
H5 H 0.933(3) 0.327(3) 0.3419(15) 0.041 Uiso 1 1 d DR . . . .
O10 O 0.4914(3) 0.30679(18) 0.1487(2) 0.0340(6) Uani 1 1 d . . . . .
N2 N 0.4197(4) 0.3711(2) 0.4884(2) 0.0288(7) Uani 1 1 d . . . . .
O7 O 0.7979(4) 0.2288(3) 0.0733(2) 0.0504(8) Uani 1 1 d . . . . .
O8 O 1.0064(4) 0.2704(2) -0.0337(2) 0.0479(8) Uani 1 1 d . . . . .
N1 N 0.5170(4) 0.1734(2) 0.5670(2) 0.0302(7) Uani 1 1 d . . . . .
N4 N 0.4703(4) 0.2153(2) 0.1742(2) 0.0291(7) Uani 1 1 d . . . . .
C12 C 0.8629(4) 0.0380(2) 0.3842(3) 0.0200(7) Uani 1 1 d . . . . .
C11 C 0.9117(4) -0.0635(2) 0.4265(3) 0.0215(7) Uani 1 1 d . . . . .
H11 H 0.990942 -0.096826 0.391965 0.026 Uiso 1 1 calc R . . . .
N3 N 0.9271(4) 0.2716(2) 0.0415(2) 0.0340(8) Uani 1 1 d . . . . .
O11 O 0.3555(4) 0.1903(2) 0.1458(2) 0.0489(8) Uani 1 1 d . . . . .
C20 C 0.5653(4) 0.5180(2) 0.1717(3) 0.0220(7) Uani 1 1 d . . . . .
C8 C 0.6792(4) 0.0346(2) 0.5290(3) 0.0197(7) Uani 1 1 d . . . . .
C21 C 0.5245(4) 0.4621(2) 0.2727(3) 0.0223(7) Uani 1 1 d . . . . .
C13 C 0.7494(4) 0.0897(2) 0.4347(2) 0.0177(7) Uani 1 1 d . . . . .
C10 C 0.8436(4) -0.1176(2) 0.5213(3) 0.0261(8) Uani 1 1 d . . . . .
H10 H 0.877894 -0.188150 0.551709 0.031 Uiso 1 1 calc R . . . .
C16 C 0.4101(4) 0.5078(2) 0.3272(3) 0.0228(7) Uani 1 1 d . . . . .
C19 C 0.4913(4) 0.6152(2) 0.1252(3) 0.0277(8) Uani 1 1 d . . . . .
H19 H 0.518482 0.651405 0.056366 0.033 Uiso 1 1 calc R . . . .
C7 C 0.5530(4) 0.0787(2) 0.5844(3) 0.0270(8) Uani 1 1 d . . . . .
H7 H 0.491934 0.033745 0.637974 0.032 Uiso 1 1 calc R . . . .
C9 C 0.7290(4) -0.0706(2) 0.5705(3) 0.0227(7) Uani 1 1 d . . . . .
H9 H 0.681453 -0.109166 0.634073 0.027 Uiso 1 1 calc R . . . .
C15 C 0.3538(4) 0.4570(3) 0.4309(3) 0.0274(8) Uani 1 1 d . . . . .
H15 H 0.261637 0.490115 0.457875 0.033 Uiso 1 1 calc R . . . .
C17 C 0.3362(4) 0.6074(3) 0.2778(3) 0.0278(8) Uani 1 1 d . . . . .
H17 H 0.256340 0.638867 0.313856 0.033 Uiso 1 1 calc R . . . .
C14 C 1.0393(4) 0.0557(3) 0.2357(3) 0.0273(8) Uani 1 1 d . . . . .
H14A H 0.990815 0.007157 0.217635 0.041 Uiso 1 1 calc GR . . . .
H14B H 1.132490 0.020382 0.277460 0.041 Uiso 1 1 calc GR . . . .
H14C H 1.078498 0.108252 0.174619 0.041 Uiso 1 1 calc GR . . . .
C18 C 0.3769(4) 0.6597(2) 0.1797(3) 0.0302(8) Uani 1 1 d . . . . .
H18 H 0.326355 0.727147 0.148257 0.036 Uiso 1 1 calc R . . . .
C5 C 0.2106(5) 0.3688(3) 0.6346(3) 0.0316(8) Uani 1 1 d . U . . .
H5AA H 0.218224 0.440064 0.624944 0.038 Uiso 0.758(10) 1 calc R . P A 1
H5AB H 0.118646 0.368689 0.595980 0.038 Uiso 0.758(10) 1 calc R . P A 1
H5BC H 0.125507 0.418264 0.592371 0.038 Uiso 0.242(10) 1 calc R . P A 2
H5BD H 0.284375 0.405073 0.654985 0.038 Uiso 0.242(10) 1 calc R . P A 2
C2 C 0.3306(5) 0.1509(3) 0.7249(3) 0.0375(10) Uani 1 1 d . U . . .
H2AA H 0.322829 0.079419 0.735487 0.045 Uiso 0.758(10) 1 calc R . P A 1
H2AB H 0.423106 0.152869 0.762165 0.045 Uiso 0.758(10) 1 calc R . P A 1
H2BC H 0.244239 0.131976 0.695141 0.045 Uiso 0.242(10) 1 calc R . P A 2
H2BD H 0.399591 0.087761 0.763133 0.045 Uiso 0.242(10) 1 calc R . P A 2
C22 C 0.7368(5) 0.5201(3) 0.0254(3) 0.0364(10) Uani 1 1 d . . . . .
H22A H 0.826549 0.478205 0.002590 0.055 Uiso 1 1 calc GR . . . .
H22B H 0.777049 0.581891 0.022485 0.055 Uiso 1 1 calc GR . . . .
H22C H 0.644560 0.538193 -0.018129 0.055 Uiso 1 1 calc GR . . . .
C24 C 1.0804(5) 0.4758(3) 0.2122(3) 0.0390(10) Uani 1 1 d . . . . .
H24A H 0.999104 0.499830 0.161072 0.059 Uiso 1 1 calc GR . . . .
H24B H 1.183076 0.505404 0.183457 0.059 Uiso 1 1 calc GR . . . .
H24C H 1.036360 0.496299 0.268896 0.059 Uiso 1 1 calc GR . . . .
C23 C 1.1149(4) 0.3639(3) 0.2474(3) 0.0331(9) Uani 1 1 d D . . . .
H23A H 1.165250 0.343256 0.191024 0.040 Uiso 1 1 calc R . . . .
H23B H 1.194645 0.339372 0.300442 0.040 Uiso 1 1 calc R . . . .
C6B C 0.3686(7) 0.3255(4) 0.5945(4) 0.0251(12) Uani 0.758(10) 1 d . U P A 1
H6B H 0.459953 0.326512 0.634171 0.030 Uiso 0.758(10) 1 calc R . P A 1
C1A C 0.3571(8) 0.2144(4) 0.6111(4) 0.0253(13) Uani 0.758(10) 1 d . U P A 1
H1A H 0.262105 0.211438 0.575208 0.030 Uiso 0.758(10) 1 calc R . P A 1
C3A C 0.1650(10) 0.2012(4) 0.7603(5) 0.0401(17) Uani 0.758(10) 1 d . U P A 1
H3AA H 0.073888 0.196644 0.723474 0.048 Uiso 0.758(10) 1 calc R . P A 1
H3AB H 0.140632 0.163870 0.832616 0.048 Uiso 0.758(10) 1 calc R . P A 1
C4A C 0.1725(9) 0.3115(5) 0.7429(5) 0.0354(16) Uani 0.758(10) 1 d . U P A 1
H4AA H 0.065076 0.341380 0.765156 0.042 Uiso 0.758(10) 1 calc R . P A 1
H4AB H 0.259099 0.316178 0.782715 0.042 Uiso 0.758(10) 1 calc R . P A 1
C1B C 0.437(2) 0.2167(10) 0.6424(13) 0.022(3) Uani 0.242(10) 1 d . U P A 2
H1B H 0.516404 0.246023 0.668012 0.026 Uiso 0.242(10) 1 calc R . P A 2
C6A C 0.312(2) 0.2960(12) 0.5798(11) 0.019(3) Uani 0.242(10) 1 d . U P A 2
H6A H 0.235828 0.265071 0.553898 0.023 Uiso 0.242(10) 1 calc R . P A 2
C3B C 0.251(3) 0.2002(13) 0.7942(14) 0.033(4) Uani 0.242(10) 1 d . U P A 2
H3BA H 0.331754 0.230097 0.816620 0.040 Uiso 0.242(10) 1 calc R . P A 2
H3BB H 0.196694 0.151363 0.853648 0.040 Uiso 0.242(10) 1 calc R . P A 2
C4B C 0.126(3) 0.2801(16) 0.7340(14) 0.029(4) Uani 0.242(10) 1 d . U P A 2
H4BA H 0.059456 0.313317 0.777555 0.035 Uiso 0.242(10) 1 calc R . P A 2
H4BB H 0.050106 0.248040 0.709976 0.035 Uiso 0.242(10) 1 calc R . P A 2

loop_
_atom_site_aniso_label
_atom_site_aniso_U_11
_atom_site_aniso_U_22
_atom_site_aniso_U_33
_atom_site_aniso_U_23
_atom_site_aniso_U_13
_atom_site_aniso_U_12
Y1 0.02096(19) 0.01830(16) 0.02088(19) -0.00681(13) 0.00096(14) -0.00193(12)
Zn1 0.0257(2) 0.01647(19) 0.0218(2) -0.00765(16) 0.00238(17) -0.00125(15)
Cl1 0.0273(5) 0.0338(5) 0.0379(5) -0.0219(4) -0.0017(4) -0.0015(4)
O1 0.0246(12) 0.0159(11) 0.0196(12) -0.0073(9) 0.0018(10) -0.0003(9)
O3 0.0309(13) 0.0189(11) 0.0206(13) -0.0062(10) -0.0007(11) 0.0041(9)
O2 0.0228(13) 0.0192(11) 0.0220(13) -0.0078(10) 0.0018(10) -0.0005(9)
O4 0.0257(13) 0.0194(11) 0.0203(13) -0.0049(9) 0.0056(10) -0.0037(9)
O6 0.0316(15) 0.0345(14) 0.0332(16) -0.0164(12) 0.0045(12) -0.0069(11)
O9 0.0352(15) 0.0257(13) 0.0307(15) -0.0067(11) -0.0072(12) -0.0053(11)
O5 0.0228(13) 0.0313(13) 0.0314(15) -0.0139(12) 0.0052(11) -0.0109(10)
O10 0.0262(14) 0.0308(14) 0.0444(17) -0.0115(12) -0.0100(12) -0.0017(11)
N2 0.0317(17) 0.0275(16) 0.0252(17) -0.0107(13) 0.0023(14) 0.0013(13)
O7 0.0410(18) 0.087(2) 0.0389(18) -0.0352(17) 0.0113(15) -0.0314(17)
O8 0.0482(19) 0.067(2) 0.0284(17) -0.0226(15) 0.0150(15) -0.0066(15)
N1 0.044(2) 0.0189(14) 0.0279(18) -0.0121(13) 0.0138(15) -0.0072(13)
N4 0.0249(17) 0.0333(17) 0.0300(18) -0.0132(14) 0.0007(14) -0.0038(13)
C12 0.0151(17) 0.0210(16) 0.0248(19) -0.0092(14) -0.0029(14) -0.0013(12)
C11 0.0194(17) 0.0185(15) 0.029(2) -0.0126(14) -0.0031(15) 0.0028(12)
N3 0.0327(19) 0.0339(17) 0.0297(19) -0.0098(14) 0.0056(16) 0.0021(14)
O11 0.0399(17) 0.0503(18) 0.069(2) -0.0305(17) -0.0139(16) -0.0116(14)
C20 0.0225(18) 0.0194(16) 0.0270(19) -0.0109(14) -0.0012(15) -0.0048(13)
C8 0.0194(17) 0.0161(15) 0.0257(19) -0.0094(13) 0.0001(14) -0.0044(12)
C21 0.0238(18) 0.0167(15) 0.029(2) -0.0108(14) -0.0010(15) -0.0029(13)
C13 0.0188(17) 0.0166(15) 0.0183(17) -0.0071(12) -0.0008(14) -0.0025(12)
C10 0.0265(19) 0.0177(16) 0.035(2) -0.0097(15) -0.0083(16) 0.0004(13)
C16 0.0251(19) 0.0174(15) 0.0273(19) -0.0098(14) -0.0022(15) -0.0021(13)
C19 0.036(2) 0.0192(16) 0.027(2) -0.0060(14) -0.0042(17) -0.0038(14)
C7 0.032(2) 0.0228(17) 0.026(2) -0.0088(14) 0.0091(16) -0.0099(14)
C9 0.0274(19) 0.0189(16) 0.0218(18) -0.0058(13) -0.0015(15) -0.0071(13)
C15 0.026(2) 0.0286(18) 0.028(2) -0.0157(16) 0.0022(16) 0.0044(14)
C17 0.032(2) 0.0249(17) 0.032(2) -0.0169(16) -0.0062(17) 0.0021(14)
C14 0.027(2) 0.0261(18) 0.029(2) -0.0148(15) 0.0036(16) 0.0040(14)
C18 0.035(2) 0.0154(16) 0.038(2) -0.0097(15) -0.0081(18) 0.0057(14)
C5 0.033(2) 0.0301(19) 0.036(2) -0.0199(16) 0.0059(17) -0.0020(15)
C2 0.053(3) 0.0249(18) 0.031(2) -0.0116(16) 0.0203(19) -0.0084(17)
C22 0.040(2) 0.0294(19) 0.026(2) 0.0016(16) 0.0058(18) 0.0006(16)
C24 0.043(2) 0.034(2) 0.043(3) -0.0153(19) -0.002(2) -0.0109(18)
C23 0.028(2) 0.039(2) 0.033(2) -0.0131(17) 0.0023(17) -0.0080(16)
C6B 0.026(3) 0.023(2) 0.028(3) -0.014(2) 0.006(2) -0.005(2)
C1A 0.027(3) 0.024(2) 0.028(3) -0.015(2) 0.007(2) -0.004(2)
C3A 0.047(4) 0.034(3) 0.036(4) -0.015(3) 0.018(3) -0.007(3)
C4A 0.041(4) 0.034(3) 0.033(3) -0.019(3) 0.011(3) -0.002(2)
C1B 0.025(8) 0.022(6) 0.021(7) -0.014(5) 0.011(5) -0.005(5)
C6A 0.023(8) 0.018(6) 0.019(6) -0.011(5) 0.011(5) -0.008(5)
C3B 0.035(10) 0.036(7) 0.023(7) -0.010(5) 0.017(6) 0.000(7)
C4B 0.038(10) 0.038(9) 0.014(7) -0.017(6) 0.008(6) 0.002(6)

loop_
_atom_type_symbol
_atom_type_description
_atom_type_scat_dispersion_real
_atom_type_scat_dispersion_imag
_atom_type_scat_source
C C 0.0033 0.0016 'International Tables Vol C Tables 4.2.6.8 and 6.1.1.4'
H H 0.0000 0.0000 'International Tables Vol C Tables 4.2.6.8 and 6.1.1.4'
Cl Cl 0.1484 0.1585 'International Tables Vol C Tables 4.2.6.8 and 6.1.1.4'
N N 0.0061 0.0033 'International Tables Vol C Tables 4.2.6.8 and 6.1.1.4'
O O 0.0106 0.0060 'International Tables Vol C Tables 4.2.6.8 and 6.1.1.4'
Y Y -2.7962 3.5667 'International Tables Vol C Tables 4.2.6.8 and 6.1.1.4'
Zn Zn 0.2839 1.4301 'International Tables Vol C Tables 4.2.6.8 and 6.1.1.4'

loop_
_geom_angle_atom_site_label_1
_geom_angle_atom_site_label_2
_geom_angle_atom_site_label_3
_geom_angle
O1 Y1 Zn1 33.41(5)
O1 Y1 O3 66.26(8)
O1 Y1 O2 63.85(7)
O1 Y1 O4 128.92(7)
O1 Y1 O6 138.92(9)
O1 Y1 O9 76.39(8)
O1 Y1 O5 78.53(8)
O1 Y1 O10 108.76(9)
O1 Y1 O7 134.57(9)
O1 Y1 N4 94.17(8)
O1 Y1 N3 144.56(8)
O3 Y1 Zn1 34.17(6)
O3 Y1 O2 129.20(8)
O3 Y1 O4 63.23(8)
O3 Y1 O6 131.65(8)
O3 Y1 O9 104.65(9)
O3 Y1 O5 80.20(9)
O3 Y1 O10 80.81(9)
O3 Y1 O7 149.90(10)
O3 Y1 N4 94.44(9)
O3 Y1 N3 148.08(8)
O2 Y1 Zn1 95.04(5)
O2 Y1 O4 159.62(7)
O2 Y1 N4 98.00(8)
O2 Y1 N3 80.72(8)
O4 Y1 Zn1 95.57(5)
O4 Y1 N4 96.70(8)
O4 Y1 N3 84.93(8)
O6 Y1 Zn1 140.96(6)
O6 Y1 O2 84.40(8)
O6 Y1 O4 76.41(8)
O6 Y1 O9 119.85(9)
O6 Y1 O7 52.27(9)
O6 Y1 N4 116.60(9)
O6 Y1 N3 26.21(9)
O9 Y1 Zn1 96.72(6)
O9 Y1 O2 72.45(8)
O9 Y1 O4 123.31(8)
O9 Y1 O7 68.72(9)
O9 Y1 N4 26.63(8)
O9 Y1 N3 94.32(9)
O5 Y1 Zn1 70.23(6)
O5 Y1 O2 81.32(8)
O5 Y1 O4 85.98(8)
O5 Y1 O6 71.12(9)
O5 Y1 O9 149.65(8)
O5 Y1 O10 154.59(9)
O5 Y1 O7 120.95(9)
O5 Y1 N4 172.21(9)
O5 Y1 N3 96.29(9)
O10 Y1 Zn1 102.02(7)
O10 Y1 O2 123.97(8)
O10 Y1 O4 70.40(8)
O10 Y1 O6 110.56(9)
O10 Y1 O9 52.92(8)
O10 Y1 O7 71.92(10)
O10 Y1 N4 26.39(8)
O10 Y1 N3 90.98(10)
O7 Y1 Zn1 165.16(7)
O7 Y1 O2 78.21(10)
O7 Y1 O4 95.01(10)
O7 Y1 N4 66.22(9)
O7 Y1 N3 26.07(9)
N4 Y1 Zn1 102.17(6)
N4 Y1 N3 91.25(9)
N3 Y1 Zn1 166.39(7)
Cl1 Zn1 Y1 101.27(3)
O1 Zn1 Y1 37.74(6)
O1 Zn1 Cl1 103.96(7)
O1 Zn1 O3 75.17(9)
O1 Zn1 N2 144.39(11)
O1 Zn1 N1 88.66(10)
O3 Zn1 Y1 38.98(6)
O3 Zn1 Cl1 106.86(7)
N2 Zn1 Y1 125.33(9)
N2 Zn1 Cl1 111.11(9)
N2 Zn1 O3 88.76(11)
N2 Zn1 N1 82.04(12)
N1 Zn1 Y1 122.06(8)
N1 Zn1 Cl1 115.25(10)
N1 Zn1 O3 137.44(12)
Zn1 O1 Y1 108.86(9)
C13 O1 Y1 126.6(2)
C13 O1 Zn1 124.4(2)
Zn1 O3 Y1 106.85(9)
C21 O3 Y1 128.2(2)
C21 O3 Zn1 124.5(2)
C12 O2 Y1 115.82(18)
C12 O2 C14 116.0(2)
C14 O2 Y1 127.15(19)
C20 O4 Y1 116.94(18)
C20 O4 C22 115.7(3)
C22 O4 Y1 127.0(2)
N3 O6 Y1 97.8(2)
N4 O9 Y1 94.23(19)
Y1 O5 H5 111.7(13)
C23 O5 Y1 137.4(2)
C23 O5 H5 108.0(13)
N4 O10 Y1 96.17(19)
C15 N2 Zn1 127.3(3)
C15 N2 C6B 123.3(3)
C15 N2 C6A 121.5(6)
C6B N2 Zn1 108.9(3)
C6A N2 Zn1 107.5(5)
N3 O7 Y1 94.8(2)
C7 N1 Zn1 126.1(2)
C7 N1 C1A 121.0(3)
C7 N1 C1B 124.4(6)
C1A N1 Zn1 111.2(2)
C1B N1 Zn1 106.3(6)
O9 N4 Y1 59.14(16)
O10 N4 Y1 57.44(16)
O10 N4 O9 116.3(3)
O11 N4 Y1 175.1(3)
O11 N4 O9 121.9(3)
O11 N4 O10 121.8(3)
O2 C12 C13 112.3(3)
C11 C12 O2 126.0(3)
C11 C12 C13 121.7(3)
C12 C11 H11 120.5
C12 C11 C10 119.0(3)
C10 C11 H11 120.5
O6 N3 Y1 55.94(17)
O7 N3 Y1 59.17(19)
O7 N3 O6 115.1(3)
O8 N3 Y1 177.9(3)
O8 N3 O6 122.1(3)
O8 N3 O7 122.7(4)
O4 C20 C21 113.2(3)
C19 C20 O4 125.4(3)
C19 C20 C21 121.4(3)
C13 C8 C7 123.6(3)
C13 C8 C9 118.4(3)
C9 C8 C7 117.9(3)
O3 C21 C20 116.4(3)
O3 C21 C16 124.7(3)
C16 C21 C20 118.9(3)
O1 C13 C12 117.2(3)
O1 C13 C8 123.9(3)
C8 C13 C12 118.9(3)
C11 C10 H10 119.6
C9 C10 C11 120.7(3)
C9 C10 H10 119.6
C21 C16 C15 124.1(3)
C21 C16 C17 118.5(3)
C17 C16 C15 117.2(3)
C20 C19 H19 120.4
C20 C19 C18 119.3(3)
C18 C19 H19 120.4
N1 C7 C8 125.2(3)
N1 C7 H7 117.4
C8 C7 H7 117.4
C8 C9 H9 119.4
C10 C9 C8 121.1(3)
C10 C9 H9 119.4
N2 C15 C16 124.5(3)
N2 C15 H15 117.7
C16 C15 H15 117.7
C16 C17 H17 119.3
C18 C17 C16 121.4(3)
C18 C17 H17 119.3
O2 C14 H14A 109.5
O2 C14 H14B 109.5
O2 C14 H14C 109.5
H14A C14 H14B 109.5
H14A C14 H14C 109.5
H14B C14 H14C 109.5
C19 C18 H18 119.8
C17 C18 C19 120.5(3)
C17 C18 H18 119.8
H5AA C5 H5AB 107.8
H5BC C5 H5BD 109.7
C6B C5 H5AA 109.0
C6B C5 H5AB 109.0
C4A C5 H5AA 109.0
C4A C5 H5AB 109.0
C4A C5 C6B 112.7(4)
C6A C5 H5BC 112.0
C6A C5 H5BD 112.0
C6A C5 C4B 98.7(9)
C4B C5 H5BC 112.0
C4B C5 H5BD 112.0
H2AA C2 H2AB 108.8
H2BC C2 H2BD 107.8
C1A C2 H2AA 110.7
C1A C2 H2AB 110.7
C3A C2 H2AA 110.7
C3A C2 H2AB 110.7
C3A C2 C1A 105.2(4)
C1B C2 H2BC 109.0
C1B C2 H2BD 109.0
C3B C2 H2BC 109.0
C3B C2 H2BD 109.0
C3B C2 C1B 113.0(10)
O4 C22 H22A 109.5
O4 C22 H22B 109.5
O4 C22 H22C 109.5
H22A C22 H22B 109.5
H22A C22 H22C 109.5
H22B C22 H22C 109.5
H24A C24 H24B 109.5
H24A C24 H24C 109.5
H24B C24 H24C 109.5
C23 C24 H24A 109.5
C23 C24 H24B 109.5
C23 C24 H24C 109.5
O5 C23 C24 110.4(3)
O5 C23 H23A 109.6
O5 C23 H23B 109.6
C24 C23 H23A 109.6
C24 C23 H23B 109.6
H23A C23 H23B 108.1
N2 C6B C5 119.3(4)
N2 C6B H6B 107.9
N2 C6B C1A 104.6(5)
C5 C6B H6B 107.9
C5 C6B C1A 108.8(5)
C1A C6B H6B 107.9
N1 C1A C2 110.7(4)
N1 C1A C6B 107.6(4)
N1 C1A H1A 109.2
C2 C1A H1A 109.2
C6B C1A C2 110.8(4)
C6B C1A H1A 109.2
C2 C3A H3AA 109.3
C2 C3A H3AB 109.3
H3AA C3A H3AB 107.9
C4A C3A C2 111.7(5)
C4A C3A H3AA 109.3
C4A C3A H3AB 109.3
C5 C4A C3A 110.2(6)
C5 C4A H4AA 109.6
C5 C4A H4AB 109.6
C3A C4A H4AA 109.6
C3A C4A H4AB 109.6
H4AA C4A H4AB 108.1
N1 C1B C2 116.1(11)
N1 C1B H1B 112.5
N1 C1B C6A 99.6(14)
C2 C1B H1B 112.5
C6A C1B C2 102.6(14)
C6A C1B H1B 112.5
N2 C6A H6A 111.0
C5 C6A N2 103.9(9)
C5 C6A H6A 111.0
C1B C6A N2 105.4(13)
C1B C6A C5 114.1(14)
C1B C6A H6A 111.0
C2 C3B H3BA 111.0
C2 C3B H3BB 111.0
C2 C3B C4B 104.0(17)
H3BA C3B H3BB 109.0
C4B C3B H3BA 111.0
C4B C3B H3BB 111.0
C5 C4B H4BA 108.9
C5 C4B H4BB 108.9
C3B C4B C5 113.3(17)
C3B C4B H4BA 108.9
C3B C4B H4BB 108.9
H4BA C4B H4BB 107.7

loop_
_geom_bond_atom_site_label_1
_geom_bond_atom_site_label_2
_geom_bond_distance
Y1 Zn1 3.4589(5)
Y1 O1 2.237(2)
Y1 O3 2.273(2)
Y1 O2 2.536(2)
Y1 O4 2.552(2)
Y1 O6 2.392(2)
Y1 O9 2.424(2)
Y1 O5 2.340(2)
Y1 O10 2.387(2)
Y1 O7 2.464(3)
Y1 N4 2.816(3)
Y1 N3 2.860(3)
Zn1 Cl1 2.2944(10)
Zn1 O1 2.012(2)
Zn1 O3 2.030(2)
Zn1 N2 2.017(3)
Zn1 N1 2.028(3)
O1 C13 1.323(3)
O3 C21 1.325(4)
O2 C12 1.385(4)
O2 C14 1.436(4)
O4 C20 1.385(4)
O4 C22 1.433(4)
O6 N3 1.275(4)
O9 N4 1.266(4)
O5 H5 0.856(9)
O5 C23 1.447(4)
O10 N4 1.259(4)
N2 C15 1.275(4)
N2 C6B 1.459(6)
N2 C6A 1.623(15)
O7 N3 1.261(4)
O8 N3 1.201(4)
N1 C7 1.278(4)
N1 C1A 1.519(6)
N1 C1B 1.485(15)
N4 O11 1.222(4)
C12 C11 1.363(4)
C12 C13 1.404(4)
C11 H11 0.9500
C11 C10 1.394(5)
C20 C21 1.404(5)
C20 C19 1.374(4)
C8 C13 1.400(4)
C8 C7 1.443(5)
C8 C9 1.409(4)
C21 C16 1.394(5)
C10 H10 0.9500
C10 C9 1.357(5)
C16 C15 1.451(5)
C16 C17 1.408(4)
C19 H19 0.9500
C19 C18 1.384(5)
C7 H7 0.9500
C9 H9 0.9500
C15 H15 0.9500
C17 H17 0.9500
C17 C18 1.360(5)
C14 H14A 0.9800
C14 H14B 0.9800
C14 H14C 0.9800
C18 H18 0.9500
C5 H5AA 0.9900
C5 H5AB 0.9900
C5 H5BC 0.9900
C5 H5BD 0.9900
C5 C6B 1.495(6)
C5 C4A 1.488(7)
C5 C6A 1.613(15)
C5 C4B 1.68(2)
C2 H2AA 0.9900
C2 H2AB 0.9900
C2 H2BC 0.9900
C2 H2BD 0.9900
C2 C1A 1.559(6)
C2 C3A 1.557(7)
C2 C1B 1.499(15)
C2 C3B 1.468(17)
C22 H22A 0.9800
C22 H22B 0.9800
C22 H22C 0.9800
C24 H24A 0.9800
C24 H24B 0.9800
C24 H24C 0.9800
C24 C23 1.482(5)
C23 H23A 0.9900
C23 H23B 0.9900
C6B H6B 1.0000
C6B C1A 1.538(8)
C1A H1A 1.0000
C3A H3AA 0.9900
C3A H3AB 0.9900
C3A C4A 1.517(9)
C4A H4AA 0.9900
C4A H4AB 0.9900
C1B H1B 1.0000
C1B C6A 1.49(3)
C6A H6A 1.0000
C3B H3BA 0.9900
C3B H3BB 0.9900
C3B C4B 1.48(3)
C4B H4BA 0.9900
C4B H4BB 0.9900

loop_
_geom_torsion_atom_site_label_1
_geom_torsion_atom_site_label_2
_geom_torsion_atom_site_label_3
_geom_torsion_atom_site_label_4
_geom_torsion
Y1 O1 C13 C12 18.6(4)
Y1 O1 C13 C8 -159.2(2)
Y1 O3 C21 C20 -11.8(4)
Y1 O3 C21 C16 167.7(2)
Y1 O2 C12 C11 166.4(3)
Y1 O2 C12 C13 -13.9(3)
Y1 O4 C20 C21 10.9(3)
Y1 O4 C20 C19 -167.8(3)
Y1 O6 N3 O7 -1.6(3)
Y1 O6 N3 O8 -178.9(3)
Y1 O9 N4 O10 -6.4(3)
Y1 O9 N4 O11 174.4(3)
Y1 O5 C23 C24 86.8(4)
Y1 O10 N4 O9 6.5(3)
Y1 O10 N4 O11 -174.2(3)
Y1 O7 N3 O6 1.5(3)
Y1 O7 N3 O8 178.9(3)
Zn1 O1 C13 C12 -156.6(2)
Zn1 O1 C13 C8 25.6(4)
Zn1 O3 C21 C20 159.1(2)
Zn1 O3 C21 C16 -21.4(5)
Zn1 N2 C15 C16 4.3(5)
Zn1 N2 C6B C5 -174.4(4)
Zn1 N2 C6B C1A -52.6(5)
Zn1 N2 C6A C5 153.1(7)
Zn1 N2 C6A C1B 32.8(15)
Zn1 N1 C7 C8 0.8(6)
Zn1 N1 C1A C2 -146.6(3)
Zn1 N1 C1A C6B -25.4(6)
Zn1 N1 C1B C2 172.4(11)
Zn1 N1 C1B C6A 63.2(15)
O3 C21 C16 C15 -1.6(5)
O3 C21 C16 C17 -177.7(3)
O2 C12 C11 C10 -178.7(3)
O2 C12 C13 O1 -0.4(4)
O2 C12 C13 C8 177.5(3)
O4 C20 C21 O3 -1.1(4)
O4 C20 C21 C16 179.3(3)
O4 C20 C19 C18 -180.0(3)
N2 C6B C1A N1 49.9(6)
N2 C6B C1A C2 171.1(4)
N1 C1B C6A N2 -60.7(16)
N1 C1B C6A C5 -174.0(9)
C12 C11 C10 C9 0.8(5)
C11 C12 C13 O1 179.2(3)
C11 C12 C13 C8 -2.9(5)
C11 C10 C9 C8 -2.0(5)
C20 C21 C16 C15 178.0(3)
C20 C21 C16 C17 1.9(5)
C20 C19 C18 C17 -0.9(5)
C21 C20 C19 C18 1.5(5)
C21 C16 C15 N2 11.1(6)
C21 C16 C17 C18 -1.3(5)
C13 C12 C11 C10 1.7(5)
C13 C8 C7 N1 -16.6(6)
C13 C8 C9 C10 0.8(5)
C16 C17 C18 C19 0.8(5)
C19 C20 C21 O3 177.6(3)
C19 C20 C21 C16 -2.0(5)
C7 N1 C1A C2 47.2(6)
C7 N1 C1A C6B 168.5(4)
C7 N1 C1B C2 -27(2)
C7 N1 C1B C6A -135.9(10)
C7 C8 C13 O1 2.2(5)
C7 C8 C13 C12 -175.6(3)
C7 C8 C9 C10 178.1(3)
C9 C8 C13 O1 179.4(3)
C9 C8 C13 C12 1.6(5)
C9 C8 C7 N1 166.2(3)
C15 N2 C6B C5 13.3(8)
C15 N2 C6B C1A 135.2(4)
C15 N2 C6A C5 -46.9(13)
C15 N2 C6A C1B -167.2(10)
C15 C16 C17 C18 -177.7(3)
C17 C16 C15 N2 -172.7(3)
C14 O2 C12 C11 -2.7(5)
C14 O2 C12 C13 177.0(3)
C5 C6B C1A N1 178.4(4)
C5 C6B C1A C2 -60.5(7)
C2 C3A C4A C5 58.4(9)
C2 C1B C6A N2 179.7(8)
C2 C1B C6A C5 66.3(18)
C2 C3B C4B C5 -63(2)
C22 O4 C20 C21 -175.8(3)
C22 O4 C20 C19 5.6(5)
C6B N2 C15 C16 175.1(4)
C6B C5 C4A C3A -57.1(9)
C1A N1 C7 C8 164.8(4)
C1A C2 C3A C4A -59.1(8)
C3A C2 C1A N1 179.5(4)
C3A C2 C1A C6B 60.2(7)
C4A C5 C6B N2 177.6(4)
C4A C5 C6B C1A 57.9(8)
C1B N1 C7 C8 -156.2(11)
C1B C2 C3B C4B 70(2)
C6A N2 C15 C16 -151.4(9)
C6A C5 C4B C3B 57(2)
C3B C2 C1B N1 -177.7(12)
C3B C2 C1B C6A -70(2)
C4B C5 C6A N2 -173.3(10)
C4B C5 C6A C1B -59.1(19)

loop_
_smtbx_masks_void_nr
_smtbx_masks_void_average_x
_smtbx_masks_void_average_y
_smtbx_masks_void_average_z
_smtbx_masks_void_volume
_smtbx_masks_void_count_electrons
1 -0.119 0.000 0.000 199.5 38.4
